data_7213560
loop_
_publ_author_name
'Cheng, Xiao-Jie'
'Ji, Ning-Ning'
'Zhao, Yi'
'Liang, Li-Li'
'Xiao, Xin'
'Zhang, Yun-Qian'
'Xue, Sai-Feng'
'Zhu, Qian-Jiang'
'Tao, Zhu'

_publ_section_title
;
 [CdCl4]2&#x2212; anion-induced coordination of Ln3+ to cucurbit[8]uril
 and the formation of supramolecular self-assemblies: potential
 application in isolation of light lanthanides
;
_journal_issue 2
_journal_name_full CrystEngComm
_journal_page_first 144
_journal_paper_doi 10.1039/c3ce41769g
_journal_volume 16
_journal_year 2014
_chemical_formula_sum 'C96 H247 Cl4 N64 O107 Tm'
_chemical_formula_weight 4321.31
_chemical_name_systematic
;
 ?
;
_space_group_IT_number 88
_symmetry_cell_setting tetragonal
_symmetry_space_group_name_Hall '-I 4ad'
_symmetry_space_group_name_H-M 'I 41/a :2'
_atom_sites_solution_hydrogens geom
_atom_sites_solution_primary direct
_atom_sites_solution_secondary difmap
_audit_creation_method SHELXL-97
_cell_angle_alpha 90.00
_cell_angle_beta 90.00
_cell_angle_gamma 90.00
_cell_formula_units_Z 4
_cell_length_a 28.4011(18)
_cell_length_b 28.4011(18)
_cell_length_c 21.939(3)
_cell_measurement_temperature 223(2)
_cell_volume 17696(3)
_computing_structure_refinement 'SHELXL-97 (Sheldrick, 1997)'
_diffrn_ambient_temperature 223(2)
_diffrn_measured_fraction_theta_full 0.992
_diffrn_measured_fraction_theta_max 0.992
_diffrn_measurement_device_type 'Bruker Smart Apex2 CCD Detector'
_diffrn_measurement_method '\f and \w scan'
_diffrn_radiation_monochromator graphite
_diffrn_radiation_source 'fine-focus sealed tube'
_diffrn_radiation_type MoK\a
_diffrn_radiation_wavelength 0.71073
_diffrn_reflns_av_R_equivalents 0.1117
_diffrn_reflns_av_sigmaI/netI 0.0947
_diffrn_reflns_limit_h_max 35
_diffrn_reflns_limit_h_min -34
_diffrn_reflns_limit_k_max 31
_diffrn_reflns_limit_k_min -35
_diffrn_reflns_limit_l_max 26
_diffrn_reflns_limit_l_min -27
_diffrn_reflns_number 64026
_diffrn_reflns_theta_full 26.00
_diffrn_reflns_theta_max 26.00
_diffrn_reflns_theta_min 1.17
_exptl_absorpt_coefficient_mu 0.692
_exptl_absorpt_correction_T_max 0.9278
_exptl_absorpt_correction_T_min 0.8798
_exptl_absorpt_correction_type multi-scan
_exptl_absorpt_process_details 'SADABS (Bruker, 2008)'
_exptl_crystal_colour colorless
_exptl_crystal_density_diffrn 1.622
_exptl_crystal_density_method 'not measured'
_exptl_crystal_description prism
_exptl_crystal_F_000 9056
_exptl_crystal_size_max 0.19
_exptl_crystal_size_mid 0.14
_exptl_crystal_size_min 0.11
_platon_squeeze_details
;
;
_refine_diff_density_max 0.979
_refine_diff_density_min -0.744
_refine_diff_density_rms 0.088
_refine_ls_extinction_method none
_refine_ls_goodness_of_fit_ref 0.967
_refine_ls_hydrogen_treatment constr
_refine_ls_matrix_type full
_refine_ls_number_parameters 480
_refine_ls_number_reflns 8627
_refine_ls_number_restraints 0
_refine_ls_restrained_S_all 0.967
_refine_ls_R_factor_all 0.1480
_refine_ls_R_factor_gt 0.0880
_refine_ls_shift/su_max 0.002
_refine_ls_shift/su_mean 0.000
_refine_ls_structure_factor_coef Fsqd
_refine_ls_weighting_details 'calc w=1/[\s^2^(Fo^2^)+(0.1603P)^2^+0.0000P] where P=(Fo^2^+2Fc^2^)/3'
_refine_ls_weighting_scheme calc
_refine_ls_wR_factor_gt 0.2448
_refine_ls_wR_factor_ref 0.2711
_reflns_number_gt 4408
_reflns_number_total 8627
_reflns_threshold_expression >2sigma(I)
_cod_data_source_file c3ce41769g.txt
_cod_data_source_block complex9
_cod_original_sg_symbol_H-M 'I 41/a'
_cod_database_code 7213560

loop_
_symmetry_equiv_pos_as_xyz
'x, y, z'
'-x+1/2, -y, z+1/2'
'-y+3/4, x+1/4, z+1/4'
'y+3/4, -x+3/4, z+3/4'
'x+1/2, y+1/2, z+1/2'
'-x+1, -y+1/2, z+1'
'-y+5/4, x+3/4, z+3/4'
'y+5/4, -x+5/4, z+5/4'
'-x, -y, -z'
'x-1/2, y, -z-1/2'
'y-3/4, -x-1/4, -z-1/4'
'-y-3/4, x-3/4, -z-3/4'
'-x+1/2, -y+1/2, -z+1/2'
'x, y+1/2, -z'
'y-1/4, -x+1/4, -z+1/4'
'-y-1/4, x-1/4, -z-1/4'

loop_
_atom_site_label
_atom_site_type_symbol
_atom_site_fract_x
_atom_site_fract_y
_atom_site_fract_z
_atom_site_U_iso_or_equiv
_atom_site_adp_type
_atom_site_occupancy
_atom_site_symmetry_multiplicity
_atom_site_calc_flag
_atom_site_refinement_flags
_atom_site_disorder_group
Cl1 Cl 0.5000 0.7500 -0.27797(10) 0.1610(9) Uani 0.80 2 d SP .
Cl2 Cl 0.49719(7) 0.71175(6) -0.38449(7) 0.1227(6) Uani 0.60 1 d P .
Tm1 Tm 0.45827(2) 0.70945(2) 0.10204(3) 0.04831(17) Uani 0.22 1 d P 1
Tm1' Tm 0.5000 0.7500 0.1902(7) 0.238(6) Uani 0.06 2 d SP 2
O1W O 0.4714(2) 0.7012(3) 0.2015(3) 0.146(3) Uani 0.50 1 d P .
O2W O 0.4960(3) 0.6444(2) 0.0935(4) 0.154(3) Uani 0.50 1 d P .
C1 C 0.52497(9) 0.66119(9) -0.15882(13) 0.0445(8) Uani 1 1 d . .
C2 C 0.50823(9) 0.62283(9) -0.25197(12) 0.0429(7) Uani 1 1 d . .
H2 H 0.5159 0.6357 -0.2927 0.051 Uiso 1 1 calc R .
C3 C 0.46316(9) 0.64548(9) -0.22503(12) 0.0415(7) Uani 1 1 d . .
H3 H 0.4500 0.6699 -0.2523 0.050 Uiso 1 1 calc R .
C4 C 0.45209(9) 0.56394(9) -0.23943(11) 0.0383(7) Uani 1 1 d . .
C5 C 0.44898(10) 0.69802(9) -0.13382(14) 0.0526(9) Uani 1 1 d . .
H5A H 0.4694 0.7160 -0.1064 0.063 Uiso 1 1 calc R .
H5B H 0.4343 0.7202 -0.1622 0.063 Uiso 1 1 calc R .
C6 C 0.38083(8) 0.61025(10) -0.21505(12) 0.0402(7) Uani 1 1 d . .
H6A H 0.3714 0.6363 -0.2417 0.048 Uiso 1 1 calc R .
H6B H 0.3656 0.5816 -0.2302 0.048 Uiso 1 1 calc R .
C7 C 0.40879(11) 0.68168(9) -0.03746(13) 0.0512(8) Uani 1 1 d . .
C8 C 0.36659(8) 0.66422(9) -0.12595(12) 0.0366(7) Uani 1 1 d . .
H8 H 0.3559 0.6899 -0.1531 0.044 Uiso 1 1 calc R .
C9 C 0.33397(10) 0.65875(9) -0.06953(11) 0.0407(7) Uani 1 1 d . .
H9 H 0.3067 0.6804 -0.0719 0.049 Uiso 1 1 calc R .
C10 C 0.33488(9) 0.58953(9) -0.12465(12) 0.0414(7) Uani 1 1 d . .
C11 C 0.34673(12) 0.68111(9) 0.04223(12) 0.0566(9) Uani 1 1 d . .
H11A H 0.3689 0.7024 0.0627 0.068 Uiso 1 1 calc R .
H11B H 0.3163 0.6973 0.0391 0.068 Uiso 1 1 calc R .
C12 C 0.28251(8) 0.59070(9) -0.03477(11) 0.0365(7) Uani 1 1 d . .
H12A H 0.2571 0.6138 -0.0304 0.044 Uiso 1 1 calc R .
H12B H 0.2695 0.5629 -0.0551 0.044 Uiso 1 1 calc R .
C13 C 0.36938(10) 0.62841(9) 0.12671(13) 0.0462(8) Uani 1 1 d . .
C14 C 0.29972(9) 0.60887(9) 0.07576(11) 0.0389(7) Uani 1 1 d . .
H14 H 0.2704 0.6276 0.0782 0.047 Uiso 1 1 calc R .
C15 C 0.30540(9) 0.57628(8) 0.13154(12) 0.0362(7) Uani 1 1 d . .
H15 H 0.2791 0.5799 0.1607 0.043 Uiso 1 1 calc R .
C16 C 0.29982(8) 0.53052(9) 0.04349(13) 0.0401(7) Uani 1 1 d . .
C17 C 0.36500(10) 0.57858(9) 0.21943(13) 0.0475(8) Uani 1 1 d . .
H17A H 0.3889 0.6010 0.2335 0.057 Uiso 1 1 calc R .
H17B H 0.3377 0.5814 0.2465 0.057 Uiso 1 1 calc R .
C18 C 0.29763(9) 0.48800(9) 0.14187(12) 0.0435(8) Uani 1 1 d . .
H18A H 0.2739 0.4953 0.1729 0.052 Uiso 1 1 calc R .
H18B H 0.2848 0.4633 0.1155 0.052 Uiso 1 1 calc R .
C19 C 0.42908(9) 0.52316(10) 0.24197(11) 0.0425(7) Uani 1 1 d . .
C20 C 0.35459(9) 0.49006(9) 0.23069(11) 0.0415(7) Uani 1 1 d . .
H20 H 0.3278 0.4952 0.2588 0.050 Uiso 1 1 calc R .
C21 C 0.38900(9) 0.45234(9) 0.25408(12) 0.0398(7) Uani 1 1 d . .
H21 H 0.3795 0.4401 0.2945 0.048 Uiso 1 1 calc R .
C22 C 0.35843(9) 0.42664(9) 0.16124(12) 0.0394(7) Uani 1 1 d . .
C23 C 0.52605(9) 0.53989(10) -0.29020(14) 0.0489(8) Uani 1 1 d . .
H23A H 0.5061 0.5133 -0.3024 0.059 Uiso 1 1 calc R .
H23B H 0.5371 0.5555 -0.3274 0.059 Uiso 1 1 calc R .
C24 C 0.59342(9) 0.63088(9) -0.21696(14) 0.0459(8) Uani 1 1 d . .
H24A H 0.6099 0.6528 -0.1898 0.055 Uiso 1 1 calc R .
H24B H 0.6001 0.6405 -0.2590 0.055 Uiso 1 1 calc R .
N1 N 0.54398(7) 0.63520(7) -0.20646(10) 0.0418(6) Uani 1 1 d . .
N2 N 0.47768(7) 0.66448(8) -0.16837(10) 0.0467(7) Uani 1 1 d . .
N3 N 0.49765(7) 0.57336(7) -0.25452(9) 0.0392(6) Uani 1 1 d . .
N4 N 0.43143(7) 0.60439(7) -0.21933(10) 0.0380(6) Uani 1 1 d . .
N5 N 0.41238(7) 0.67495(8) -0.09812(10) 0.0427(6) Uani 1 1 d . .
N6 N 0.36418(9) 0.67058(7) -0.01922(10) 0.0480(7) Uani 1 1 d . .
N7 N 0.36415(7) 0.61952(7) -0.15534(9) 0.0368(6) Uani 1 1 d . .
N8 N 0.31920(7) 0.61067(7) -0.07279(9) 0.0379(6) Uani 1 1 d . .
N9 N 0.34113(9) 0.63875(7) 0.07862(10) 0.0506(7) Uani 1 1 d . .
N10 N 0.35076(7) 0.59142(7) 0.15819(9) 0.0412(6) Uani 1 1 d . .
N11 N 0.29898(7) 0.57734(7) 0.02531(9) 0.0387(6) Uani 1 1 d . .
N12 N 0.30648(7) 0.53024(7) 0.10518(9) 0.0351(6) Uani 1 1 d . .
N13 N 0.38389(7) 0.53142(7) 0.22447(10) 0.0410(6) Uani 1 1 d . .
N14 N 0.43409(7) 0.47767(8) 0.25703(10) 0.0419(6) Uani 1 1 d . .
N15 N 0.33954(7) 0.47054(7) 0.17160(9) 0.0379(6) Uani 1 1 d . .
N16 N 0.38769(7) 0.41570(7) 0.20764(10) 0.0420(6) Uani 1 1 d . .
O1 O 0.54743(7) 0.67874(7) -0.11754(10) 0.0599(6) Uani 1 1 d . .
O2 O 0.44077(8) 0.69610(8) -0.00544(10) 0.0724(7) Uani 1 1 d . .
O3 O 0.40599(7) 0.64901(7) 0.14143(10) 0.0619(6) Uani 1 1 d . .
O4 O 0.46095(7) 0.55339(7) 0.24333(9) 0.0577(6) Uani 1 1 d . .
O5 O 0.43329(6) 0.52519(6) -0.24220(9) 0.0506(6) Uani 1 1 d . .
O6 O 0.32331(6) 0.54945(6) -0.14273(8) 0.0467(5) Uani 1 1 d . .
O7 O 0.29744(7) 0.49656(6) 0.01044(8) 0.0515(6) Uani 1 1 d . .
O8 O 0.34944(7) 0.40165(6) 0.11769(9) 0.0527(6) Uani 1 1 d . .

loop_
_atom_site_aniso_label
_atom_site_aniso_U_11
_atom_site_aniso_U_22
_atom_site_aniso_U_33
_atom_site_aniso_U_23
_atom_site_aniso_U_13
_atom_site_aniso_U_12
Cl1 0.298(2) 0.0942(10) 0.0910(14) 0.000 0.000 -0.1255(13)
Cl2 0.1050(11) 0.1857(13) 0.0775(8) 0.0994(9) -0.0210(8) -0.0322(13)
Tm1 0.0492(3) 0.0505(3) 0.0452(3) 0.0010(3) -0.0058(3) 0.0029(3)
Tm1' 0.130(6) 0.261(11) 0.323(14) 0.000 0.000 -0.029(7)
O1W 0.119(4) 0.195(6) 0.126(5) -0.024(5) 0.002(4) -0.095(4)
O2W 0.144(5) 0.078(4) 0.241(8) -0.017(5) 0.031(6) 0.030(4)
C1 0.0399(14) 0.0428(14) 0.0509(16) 0.0016(13) -0.0068(13) -0.0041(12)
C2 0.0490(15) 0.0408(14) 0.0388(15) 0.0049(12) 0.0014(12) -0.0067(13)
C3 0.0335(13) 0.0513(15) 0.0398(15) 0.0071(13) 0.0002(12) 0.0017(12)
C4 0.0427(14) 0.0415(14) 0.0306(13) 0.0011(11) -0.0100(11) 0.0007(12)
C5 0.0542(16) 0.0430(15) 0.0605(18) -0.0162(14) 0.0072(14) -0.0106(13)
C6 0.0345(13) 0.0501(15) 0.0360(14) -0.0057(12) -0.0042(11) -0.0013(12)
C7 0.0725(19) 0.0380(14) 0.0431(16) -0.0097(13) -0.0078(15) 0.0013(14)
C8 0.0363(13) 0.0328(13) 0.0406(14) 0.0013(11) -0.0029(11) -0.0036(11)
C9 0.0514(15) 0.0397(14) 0.0310(14) -0.0027(11) -0.0006(12) 0.0055(13)
C10 0.0412(14) 0.0482(15) 0.0350(14) -0.0067(12) -0.0057(12) 0.0031(13)
C11 0.095(2) 0.0395(15) 0.0358(15) 0.0001(12) 0.0150(15) -0.0141(15)
C12 0.0337(13) 0.0403(13) 0.0356(14) -0.0014(11) 0.0013(11) -0.0029(11)
C13 0.0482(15) 0.0351(14) 0.0554(17) -0.0074(13) 0.0076(13) -0.0031(12)
C14 0.0485(14) 0.0374(13) 0.0309(14) -0.0007(11) 0.0051(12) 0.0073(12)
C15 0.0360(13) 0.0367(13) 0.0358(14) -0.0016(11) 0.0045(11) -0.0007(11)
C16 0.0229(11) 0.0436(14) 0.0537(16) -0.0041(13) 0.0053(12) -0.0012(11)
C17 0.0498(15) 0.0436(15) 0.0490(16) -0.0103(13) -0.0007(13) -0.0038(13)
C18 0.0377(14) 0.0485(15) 0.0444(16) -0.0014(13) 0.0012(12) -0.0065(12)
C19 0.0438(14) 0.0515(15) 0.0322(14) -0.0136(12) 0.0071(12) -0.0006(13)
C20 0.0418(14) 0.0493(15) 0.0334(14) -0.0094(12) 0.0022(12) 0.0021(12)
C21 0.0383(13) 0.0498(15) 0.0315(14) 0.0031(12) 0.0039(11) 0.0015(12)
C22 0.0371(13) 0.0428(14) 0.0383(14) -0.0009(12) 0.0002(12) -0.0094(12)
C23 0.0329(13) 0.0602(17) 0.0536(17) -0.0157(14) -0.0035(13) 0.0000(13)
C24 0.0454(15) 0.0357(14) 0.0565(17) -0.0060(13) -0.0023(13) -0.0072(12)
N1 0.0401(11) 0.0397(11) 0.0457(13) -0.0020(10) -0.0080(10) 0.0010(10)
N2 0.0404(12) 0.0460(12) 0.0538(14) -0.0168(11) -0.0028(11) 0.0004(10)
N3 0.0391(11) 0.0400(11) 0.0386(12) -0.0085(10) 0.0016(10) -0.0076(10)
N4 0.0298(10) 0.0394(11) 0.0447(12) -0.0019(10) 0.0000(10) -0.0052(9)
N5 0.0416(12) 0.0444(12) 0.0423(13) -0.0055(10) 0.0035(10) -0.0045(10)
N6 0.0723(15) 0.0382(11) 0.0334(12) -0.0038(10) 0.0020(11) -0.0200(11)
N7 0.0351(11) 0.0451(12) 0.0301(11) -0.0073(10) 0.0008(9) -0.0082(10)
N8 0.0511(12) 0.0309(10) 0.0318(11) -0.0026(9) 0.0053(10) -0.0043(10)
N9 0.0787(15) 0.0382(12) 0.0348(12) -0.0014(10) 0.0056(12) -0.0214(11)
N10 0.0443(12) 0.0456(12) 0.0337(12) -0.0006(10) 0.0000(10) -0.0136(10)
N11 0.0421(11) 0.0378(11) 0.0362(12) -0.0064(10) 0.0015(10) -0.0042(10)
N12 0.0379(11) 0.0416(11) 0.0257(10) 0.0032(9) -0.0031(9) 0.0020(9)
N13 0.0393(11) 0.0346(11) 0.0490(13) -0.0002(10) -0.0114(10) -0.0038(10)
N14 0.0392(11) 0.0438(12) 0.0425(13) -0.0063(10) -0.0066(10) -0.0040(10)
N15 0.0464(12) 0.0357(11) 0.0316(11) -0.0016(9) -0.0035(10) 0.0031(10)
N16 0.0420(12) 0.0385(11) 0.0456(13) 0.0025(10) -0.0051(10) -0.0025(10)
O1 0.0546(11) 0.0589(12) 0.0662(13) -0.0181(10) -0.0133(10) -0.0128(10)
O2 0.0756(14) 0.0872(15) 0.0543(13) -0.0190(11) -0.0161(11) -0.0136(12)
O3 0.0615(12) 0.0593(12) 0.0650(14) -0.0078(11) -0.0011(11) -0.0249(10)
O4 0.0497(11) 0.0483(11) 0.0749(14) -0.0113(10) 0.0059(10) -0.0079(10)
O5 0.0491(10) 0.0432(10) 0.0595(12) -0.0132(9) 0.0023(9) -0.0138(9)
O6 0.0523(10) 0.0412(10) 0.0467(11) -0.0102(8) 0.0054(9) -0.0104(9)
O7 0.0724(12) 0.0435(10) 0.0386(10) -0.0160(9) -0.0005(9) -0.0082(10)
O8 0.0643(12) 0.0445(10) 0.0493(11) -0.0115(9) -0.0083(10) 0.0056(9)

loop_
_atom_type_symbol
_atom_type_description
_atom_type_scat_dispersion_real
_atom_type_scat_dispersion_imag
_atom_type_scat_source
C C 0.0033 0.0016 'International Tables Vol C Tables 4.2.6.8 and 6.1.1.4'
H H 0.0000 0.0000 'International Tables Vol C Tables 4.2.6.8 and 6.1.1.4'
N N 0.0061 0.0033 'International Tables Vol C Tables 4.2.6.8 and 6.1.1.4'
O O 0.0106 0.0060 'International Tables Vol C Tables 4.2.6.8 and 6.1.1.4'
Tm Tm -0.3139 5.2483 'International Tables Vol C Tables 4.2.6.8 and 6.1.1.4'
Cl Cl 0.1484 0.1585 'International Tables Vol C Tables 4.2.6.8 and 6.1.1.4'

loop_
_geom_angle_atom_site_label_1
_geom_angle_atom_site_label_2
_geom_angle_atom_site_label_3
_geom_angle
_geom_angle_site_symmetry_1
_geom_angle_site_symmetry_3
Cl2 Cl1 Cl2 59.12(11) 15_564 12_765
Cl2 Cl2 Cl2 86.10(5) 15_564 12_765
Cl2 Cl2 Cl2 46.95(3) 15_564 6_564
Cl2 Cl2 Cl2 46.95(3) 12_765 6_564
Cl2 Cl2 Cl1 83.69(10) 15_564 15_564
Cl2 Cl2 Cl1 83.69(10) 12_765 15_564
Cl2 Cl2 Cl1 60.44(6) 6_564 15_564
O2W Tm1 O1W 84.9(3) . .
O2W Tm1 O1W 137.4(3) . 15_565
O1W Tm1 O1W 127.3(3) . 15_565
O2W Tm1 O3 74.2(2) . .
O1W Tm1 O3 71.29(17) . .
O1W Tm1 O3 137.1(2) 15_565 .
O2W Tm1 O2 83.3(3) . .
O1W Tm1 O2 164.9(2) . .
O1W Tm1 O2 67.72(18) 15_565 .
O3 Tm1 O2 96.29(8) . .
O2W Tm1 O2W 146.73(12) . 15_565
O1W Tm1 O2W 73.0(3) . 15_565
O1W Tm1 O2W 75.5(3) 15_565 15_565
O3 Tm1 O2W 75.28(16) . 15_565
O2 Tm1 O2W 113.0(2) . 15_565
O2W Tm1 Tm1 145.0(2) . 15_565
O1W Tm1 Tm1 72.90(19) . 15_565
O1W Tm1 Tm1 54.45(17) 15_565 15_565
O3 Tm1 Tm1 121.07(6) . 15_565
O2 Tm1 Tm1 121.87(7) . 15_565
O2W Tm1 Tm1 50.11(16) 15_565 15_565
O2W Tm1 Tm1 64.2(2) . 12_766
O1W Tm1 Tm1 57.11(16) . 12_766
O1W Tm1 Tm1 107.08(19) 15_565 12_766
O3 Tm1 Tm1 114.28(6) . 12_766
O2 Tm1 Tm1 124.59(6) . 12_766
O2W Tm1 Tm1 118.74(19) 15_565 12_766
Tm1 Tm1 Tm1 80.983(19) 15_565 12_766
O2W Tm1 O1W 67.4(2) . 12_766
O1W Tm1 O1W 105.4(2) . 12_766
O1W Tm1 O1W 76.5(3) 15_565 12_766
O3 Tm1 O1W 141.55(13) . 12_766
O2 Tm1 O1W 78.67(15) . 12_766
O2W Tm1 O1W 142.0(2) 15_565 12_766
Tm1 Tm1 O1W 92.42(13) 15_565 12_766
Tm1 Tm1 O1W 48.38(14) 12_766 12_766
O2W Tm1 Tm1 104.02(19) . 6_564
O1W Tm1 Tm1 87.32(16) . 6_564
O1W Tm1 Tm1 57.77(19) 15_565 6_564
O3 Tm1 Tm1 158.60(5) . 6_564
O2 Tm1 Tm1 104.74(6) . 6_564
O2W Tm1 Tm1 99.56(15) 15_565 6_564
Tm1 Tm1 Tm1 49.508(10) 15_565 6_564
Tm1 Tm1 Tm1 49.508(10) 12_766 6_564
O1W Tm1 Tm1 43.07(13) 12_766 6_564
O1W Tm1' O1W 162.4(11) 6_564 .
O1W Tm1' O2 70.7(4) 6_564 15_565
O1W Tm1' O2 99.6(5) . 15_565
O1W Tm1' O2 99.6(5) 6_564 12_766
O1W Tm1' O2 70.7(4) . 12_766
O2 Tm1' O2 115.6(5) 15_565 12_766
O1W Tm1' Tm1' 98.8(6) 6_564 15_565
O1W Tm1' Tm1' 98.8(6) . 15_565
O2 Tm1' Tm1' 122.2(3) 15_565 15_565
O2 Tm1' Tm1' 122.2(3) 12_766 15_565
Tm1' O1W Tm1 81.1(6) . .
Tm1' O1W Tm1 54.6(3) . 12_766
Tm1 O1W Tm1 68.4(2) . 12_766
Tm1' O1W Tm1 39.4(3) . 15_565
Tm1 O1W Tm1 58.71(17) . 15_565
Tm1 O1W Tm1 79.2(2) 12_766 15_565
Tm1 O2W Tm1 65.71(18) . 12_766
O1 C1 N2 127.2(3) . .
O1 C1 N1 125.1(2) . .
N2 C1 N1 107.7(2) . .
N3 C2 N1 113.9(2) . .
N3 C2 C3 104.3(2) . .
N1 C2 C3 102.3(2) . .
N3 C2 H2 111.9 . .
N1 C2 H2 111.9 . .
C3 C2 H2 111.9 . .
N2 C3 N4 113.8(2) . .
N2 C3 C2 104.6(2) . .
N4 C3 C2 102.0(2) . .
N2 C3 H3 111.9 . .
N4 C3 H3 111.9 . .
C2 C3 H3 111.9 . .
O5 C4 N3 125.4(2) . .
O5 C4 N4 125.9(2) . .
N3 C4 N4 108.8(2) . .
N5 C5 N2 112.5(2) . .
N5 C5 H5A 109.1 . .
N2 C5 H5A 109.1 . .
N5 C5 H5B 109.1 . .
N2 C5 H5B 109.1 . .
H5A C5 H5B 107.8 . .
N7 C6 N4 114.4(2) . .
N7 C6 H6A 108.7 . .
N4 C6 H6A 108.7 . .
N7 C6 H6B 108.7 . .
N4 C6 H6B 108.7 . .
H6A C6 H6B 107.6 . .
O2 C7 N5 124.1(3) . .
O2 C7 N6 126.9(3) . .
N5 C7 N6 109.1(2) . .
N7 C8 N5 114.6(2) . .
N7 C8 C9 104.02(19) . .
N5 C8 C9 102.6(2) . .
N7 C8 H8 111.7 . .
N5 C8 H8 111.7 . .
C9 C8 H8 111.7 . .
N8 C9 N6 115.9(2) . .
N8 C9 C8 103.33(19) . .
N6 C9 C8 103.4(2) . .
N8 C9 H9 111.2 . .
N6 C9 H9 111.2 . .
C8 C9 H9 111.2 . .
O6 C10 N8 125.5(2) . .
O6 C10 N7 124.8(2) . .
N8 C10 N7 109.6(2) . .
N9 C11 N6 111.9(2) . .
N9 C11 H11A 109.2 . .
N6 C11 H11A 109.2 . .
N9 C11 H11B 109.2 . .
N6 C11 H11B 109.2 . .
H11A C11 H11B 107.9 . .
N11 C12 N8 113.17(19) . .
N11 C12 H12A 108.9 . .
N8 C12 H12A 108.9 . .
N11 C12 H12B 108.9 . .
N8 C12 H12B 108.9 . .
H12A C12 H12B 107.8 . .
O3 C13 N9 126.7(3) . .
O3 C13 N10 123.9(3) . .
N9 C13 N10 109.3(2) . .
N11 C14 N9 114.4(2) . .
N11 C14 C15 103.93(19) . .
N9 C14 C15 103.4(2) . .
N11 C14 H14 111.5 . .
N9 C14 H14 111.5 . .
C15 C14 H14 111.5 . .
N12 C15 N10 114.0(2) . .
N12 C15 C14 103.29(19) . .
N10 C15 C14 103.31(19) . .
N12 C15 H15 111.9 . .
N10 C15 H15 111.9 . .
C14 C15 H15 111.9 . .
O7 C16 N12 126.7(2) . .
O7 C16 N11 126.2(2) . .
N12 C16 N11 107.0(2) . .
N13 C17 N10 114.0(2) . .
N13 C17 H17A 108.7 . .
N10 C17 H17A 108.7 . .
N13 C17 H17B 108.7 . .
N10 C17 H17B 108.7 . .
H17A C17 H17B 107.6 . .
N15 C18 N12 112.8(2) . .
N15 C18 H18A 109.0 . .
N12 C18 H18A 109.0 . .
N15 C18 H18B 109.0 . .
N12 C18 H18B 109.0 . .
H18A C18 H18B 107.8 . .
O4 C19 N14 125.5(2) . .
O4 C19 N13 124.9(2) . .
N14 C19 N13 109.6(2) . .
N13 C20 N15 112.9(2) . .
N13 C20 C21 103.4(2) . .
N15 C20 C21 102.5(2) . .
N13 C20 H20 112.4 . .
N15 C20 H20 112.4 . .
C21 C20 H20 112.4 . .
N16 C21 N14 113.7(2) . .
N16 C21 C20 104.4(2) . .
N14 C21 C20 103.1(2) . .
N16 C21 H21 111.7 . .
N14 C21 H21 111.7 . .
C20 C21 H21 111.7 . .
O8 C22 N16 125.9(2) . .
O8 C22 N15 125.2(2) . .
N16 C22 N15 108.9(2) . .
N14 C23 N3 112.8(2) 9_665 .
N14 C23 H23A 109.0 9_665 .
N3 C23 H23A 109.0 . .
N14 C23 H23B 109.0 9_665 .
N3 C23 H23B 109.0 . .
H23A C23 H23B 107.8 . .
N1 C24 N16 115.0(2) . 9_665
N1 C24 H24A 108.5 . .
N16 C24 H24A 108.5 9_665 .
N1 C24 H24B 108.5 . .
N16 C24 H24B 108.5 9_665 .
H24A C24 H24B 107.5 . .
C1 N1 C24 123.3(2) . .
C1 N1 C2 111.7(2) . .
C24 N1 C2 123.4(2) . .
C1 N2 C3 113.3(2) . .
C1 N2 C5 120.9(2) . .
C3 N2 C5 122.7(2) . .
C4 N3 C2 112.4(2) . .
C4 N3 C23 121.5(2) . .
C2 N3 C23 122.5(2) . .
C4 N4 C6 123.0(2) . .
C4 N4 C3 112.04(19) . .
C6 N4 C3 121.2(2) . .
C7 N5 C5 121.4(2) . .
C7 N5 C8 111.9(2) . .
C5 N5 C8 120.1(2) . .
C7 N6 C9 112.5(2) . .
C7 N6 C11 122.4(2) . .
C9 N6 C11 123.5(2) . .
C10 N7 C6 122.8(2) . .
C10 N7 C8 111.2(2) . .
C6 N7 C8 124.5(2) . .
C10 N8 C9 111.5(2) . .
C10 N8 C12 122.9(2) . .
C9 N8 C12 123.7(2) . .
C13 N9 C14 112.7(2) . .
C13 N9 C11 122.8(2) . .
C14 N9 C11 123.3(2) . .
C13 N10 C17 123.7(2) . .
C13 N10 C15 111.2(2) . .
C17 N10 C15 122.4(2) . .
C16 N11 C14 112.3(2) . .
C16 N11 C12 121.2(2) . .
C14 N11 C12 123.2(2) . .
C16 N12 C15 113.1(2) . .
C16 N12 C18 121.6(2) . .
C15 N12 C18 121.5(2) . .
C19 N13 C20 112.1(2) . .
C19 N13 C17 122.1(2) . .
C20 N13 C17 123.1(2) . .
C19 N14 C23 122.9(2) . 9_665
C19 N14 C21 111.6(2) . .
C23 N14 C21 122.6(2) 9_665 .
C22 N15 C18 123.9(2) . .
C22 N15 C20 111.9(2) . .
C18 N15 C20 120.5(2) . .
C22 N16 C24 123.1(2) . 9_665
C22 N16 C21 112.3(2) . .
C24 N16 C21 123.1(2) 9_665 .
C7 O2 Tm1 139.6(2) . .
C7 O2 Tm1' 164.7(2) . 15_565
Tm1 O2 Tm1' 43.0(3) . 15_565
C13 O3 Tm1 139.10(19) . .

loop_
_geom_bond_atom_site_label_1
_geom_bond_atom_site_label_2
_geom_bond_distance
_geom_bond_site_symmetry_2
Cl1 Cl2 2.208(3) 15_564
Cl1 Cl2 2.208(3) 12_765
Cl2 Cl2 1.596(3) 15_564
Cl2 Cl2 1.596(3) 12_765
Cl2 Cl2 2.178(4) 6_564
Cl2 Cl1 2.208(3) 15_564
Tm1 O2W 2.142(6) .
Tm1 O1W 2.226(7) .
Tm1 O1W 2.298(6) 15_565
Tm1 O3 2.429(2) .
Tm1 O2 2.440(2) .
Tm1 O2W 2.513(7) 15_565
Tm1 Tm1 2.5450(9) 15_565
Tm1 Tm1 2.5450(9) 12_766
Tm1 O1W 2.846(8) 12_766
Tm1 Tm1 3.3051(12) 6_564
Tm1' O1W 1.625(7) 6_564
Tm1' O1W 1.625(7) .
Tm1' O2 2.687(8) 15_565
Tm1' O2 2.687(8) 12_766
Tm1' Tm1' 2.86(3) 15_565
O1W Tm1 2.298(6) 12_766
O1W Tm1 2.846(8) 15_565
O2W Tm1 2.513(7) 12_766
C1 O1 1.215(3) .
C1 N2 1.363(3) .
C1 N1 1.389(3) .
C2 N3 1.438(3) .
C2 N1 1.467(3) .
C2 C3 1.550(4) .
C2 H2 0.9900 .
C3 N2 1.417(3) .
C3 N4 1.480(3) .
C3 H3 0.9900 .
C4 O5 1.225(3) .
C4 N3 1.362(3) .
C4 N4 1.363(3) .
C5 N5 1.457(4) .
C5 N2 1.465(3) .
C5 H5A 0.9800 .
C5 H5B 0.9800 .
C6 N7 1.418(3) .
C6 N4 1.450(3) .
C6 H6A 0.9800 .
C6 H6B 0.9800 .
C7 O2 1.219(4) .
C7 N5 1.348(4) .
C7 N6 1.366(4) .
C8 N7 1.425(3) .
C8 N5 1.469(3) .
C8 C9 1.554(4) .
C8 H8 0.9900 .
C9 N8 1.430(3) .
C9 N6 1.438(3) .
C9 H9 0.9900 .
C10 O6 1.249(3) .
C10 N8 1.361(3) .
C10 N7 1.368(3) .
C11 N9 1.452(3) .
C11 N6 1.467(4) .
C11 H11A 0.9800 .
C11 H11B 0.9800 .
C12 N11 1.449(3) .
C12 N8 1.450(3) .
C12 H12A 0.9800 .
C12 H12B 0.9800 .
C13 O3 1.236(3) .
C13 N9 1.358(4) .
C13 N10 1.364(3) .
C14 N11 1.424(3) .
C14 N9 1.452(3) .
C14 C15 1.543(3) .
C14 H14 0.9900 .
C15 N12 1.430(3) .
C15 N10 1.479(3) .
C15 H15 0.9900 .
C16 O7 1.208(3) .
C16 N12 1.367(3) .
C16 N11 1.389(3) .
C17 N13 1.447(3) .
C17 N10 1.450(3) .
C17 H17A 0.9800 .
C17 H17B 0.9800 .
C18 N15 1.445(3) .
C18 N12 1.467(3) .
C18 H18A 0.9800 .
C18 H18B 0.9800 .
C19 O4 1.248(3) .
C19 N14 1.341(3) .
C19 N13 1.360(3) .
C20 N13 1.446(3) .
C20 N15 1.473(3) .
C20 C21 1.538(4) .
C20 H20 0.9900 .
C21 N16 1.457(3) .
C21 N14 1.470(3) .
C21 H21 0.9900 .
C22 O8 1.217(3) .
C22 N16 1.350(3) .
C22 N15 1.376(3) .
C23 N14 1.435(3) 9_665
C23 N3 1.472(3) .
C23 H23A 0.9800 .
C23 H23B 0.9800 .
C24 N1 1.428(3) .
C24 N16 1.442(3) 9_665
C24 H24A 0.9800 .
C24 H24B 0.9800 .
N14 C23 1.435(3) 9_665
N16 C24 1.442(3) 9_665
O2 Tm1' 2.687(8) 15_565

loop_
_platon_squeeze_void_nr
_platon_squeeze_void_average_x
_platon_squeeze_void_average_y
_platon_squeeze_void_average_z
_platon_squeeze_void_volume
_platon_squeeze_void_count_electrons
_platon_squeeze_void_content
1 -0.008 -0.003 -0.004 4451 1881 ' '
2 0.000 0.000 0.500 361 117 ' '
3 0.000 0.500 0.500 361 116 ' '
4 0.043 0.343 0.760 9 2 ' '
5 0.043 0.843 0.240 9 2 ' '
6 0.093 0.208 0.490 9 2 ' '
7 0.093 0.708 0.510 9 2 ' '
8 0.250 0.250 0.750 361 116 ' '
9 0.250 0.750 0.250 361 116 ' '
10 0.500 0.000 0.000 361 116 ' '
11 0.500 0.500 1.000 361 117 ' '
12 0.406 0.292 0.010 9 3 ' '
13 0.406 0.792 0.990 9 3 ' '
14 0.458 0.157 0.740 9 3 ' '
15 0.458 0.657 0.260 9 3 ' '
16 0.543 0.343 0.740 9 2 ' '
17 0.543 0.843 0.260 9 2 ' '
18 0.593 0.208 0.010 9 2 ' '
19 0.593 0.708 0.990 9 2 ' '
20 0.750 0.250 0.750 361 116 ' '
21 0.750 0.750 0.250 361 116 ' '
22 0.906 0.292 0.490 9 3 ' '
23 0.906 0.792 0.510 9 3 ' '
24 0.958 0.157 0.760 9 3 ' '
25 0.958 0.657 0.240 9 3 ' '
